data_7009124
loop_
_publ_author_name
'Davies, Sian C.'
'Hughes, David L.'
'Richards, Raymond L.'
'Sanders, J. Roger'

_publ_section_title
;
 Molybdenum and tungsten complexes of the N(CH2CH2S)33&#x2212; (NS3)
 ligand with oxide, sulfide, diazenide, hydrazide and nitrosyl
 co-ligands
;
_journal_issue 5
_journal_name_full 'Journal of the Chemical Society, Dalton Transactions'
_journal_page_first 719
_journal_paper_doi 10.1039/a908777j
_journal_year 2000
_chemical_formula_moiety 'C6 H12 Mo N2 O S3'
_chemical_formula_structural '[Mo{N(CH2CH2S)3}(NO)]'
_chemical_formula_sum 'C6 H12 Mo N2 O S3'
_chemical_formula_weight 320.3
_chemical_name_systematic
; 
 ? 
;
_space_group_IT_number 2
_symmetry_cell_setting triclinic
_symmetry_space_group_name_Hall '-P 1'
_symmetry_space_group_name_H-M 'P -1'
_atom_sites_solution_hydrogens geom
_atom_sites_solution_primary 'automated Patterson'
_atom_sites_solution_secondary difmap
_audit_creation_method SHELXL
_cell_angle_alpha 90.410(9)
_cell_angle_beta 101.230(10)
_cell_angle_gamma 96.569(10)
_cell_formula_units_Z 4
_cell_length_a 10.5200(13)
_cell_length_b 13.435(2)
_cell_length_c 7.9567(8)
_cell_measurement_reflns_used 25
_cell_measurement_temperature 293(2)
_cell_measurement_theta_max 11
_cell_measurement_theta_min 10
_cell_volume 1095.3(2)
_computing_cell_refinement 'CAD4/EXPRESS (Enraf-Nonius, 1992)'
_computing_data_collection 'CAD4/EXPRESS (Enraf-Nonius, 1992) '
_computing_data_reduction 'CAD4 (Hursthouse, 1976)'
_computing_molecular_graphics 'ORTEP (Johnson, 1971)'
_computing_publication_material 'SHELXL-93 (Sheldrick, 1993)'
_computing_structure_refinement 'SHELXL-93 (Sheldrick, 1993)'
_computing_structure_solution 'SHELXS-86 (Sheldrick, 1990)'
_diffrn_ambient_temperature 293(2)
_diffrn_measurement_device_type 'Enraf-Nonius CAD4 diffractometer'
_diffrn_measurement_method 'scintillation counter; \w/\q scans'
_diffrn_radiation_monochromator graphite
_diffrn_radiation_source 'fine-focus sealed tube'
_diffrn_radiation_type MoK\a
_diffrn_radiation_wavelength 0.71069
_diffrn_reflns_av_R_equivalents 0.0222
_diffrn_reflns_av_sigmaI/netI 0.0415
_diffrn_reflns_limit_h_max 14
_diffrn_reflns_limit_h_min -14
_diffrn_reflns_limit_k_max 18
_diffrn_reflns_limit_k_min -18
_diffrn_reflns_limit_l_max 11
_diffrn_reflns_limit_l_min -1
_diffrn_reflns_number 6811
_diffrn_reflns_theta_max 30
_diffrn_reflns_theta_min 1.5
_diffrn_standards_decay_% 3.16
_diffrn_standards_interval_time '10000 s'
_diffrn_standards_number 3
_exptl_absorpt_coefficient_mu 1.733
_exptl_absorpt_correction_T_max 0.998
_exptl_absorpt_correction_T_min 0.846
_exptl_absorpt_correction_type 'semi-empirical psi-scans'
_exptl_crystal_colour Yellow
_exptl_crystal_density_diffrn 1.942
_exptl_crystal_description prisms
_exptl_crystal_F_000 640
_exptl_crystal_size_max 0.36
_exptl_crystal_size_mid 0.17
_exptl_crystal_size_min 0.15
_refine_diff_density_max 0.464
_refine_diff_density_min -1.168
_refine_diff_density_rms 0.140
_refine_ls_extinction_method none
_refine_ls_goodness_of_fit_all 1.060
_refine_ls_goodness_of_fit_obs 1.092
_refine_ls_hydrogen_treatment
;
 Coordinates were located in idealised positions and subsequently allowed to
 refine freely.  All isotropic thermal displacement parameters were allowed
 to refine freely.
;
_refine_ls_matrix_type full
_refine_ls_number_parameters 331
_refine_ls_number_reflns 6366
_refine_ls_number_restraints 0
_refine_ls_restrained_S_all 1.060
_refine_ls_restrained_S_obs 1.092
_refine_ls_R_factor_all 0.0401
_refine_ls_R_factor_obs 0.0294
_refine_ls_shift/esd_max -0.002
_refine_ls_shift/esd_mean 0.000
_refine_ls_structure_factor_coef Fsqd
_refine_ls_weighting_details 'w=1/[\s^2^(Fo^2^)+(0.0346P)^2^+0.1104P] where P=(Fo^2^+2Fc^2^)/3'
_refine_ls_weighting_scheme calc
_refine_ls_wR_factor_all 0.0774
_refine_ls_wR_factor_obs 0.0708
_reflns_number_observed 5078
_reflns_number_total 6366
_reflns_observed_criterion >2sigma(I)
_cod_data_source_file a908777j.txt
_cod_data_source_block ray22
_cod_depositor_comments
;
The following automatic conversions were performed:
'_symmetry_cell_setting' value 'Triclinic' changed to 'triclinic'
according to '/home/saulius/struct/CIF-dictionaries/cif_core.dic'
dictionary named 'cif_core.dic' version 2.4.1 from 2010-06-29.

Automatic conversion script
Id: cif_fix_enum 1527 2010-12-29 10:47:43Z saulius 

The following automatic conversions were performed:

'_refine_ls_weighting_scheme' value 'calc
w=1/[\s^2^(Fo^2^)+(0.0346P)^2^+0.1104P] where P=(Fo^2^+2Fc^2^)/3' was
changed to 'calc'. New tag '_refine_ls_weighting_details' was
created. The value of the new tag was set to
'w=1/[\s^2^(Fo^2^)+(0.0346P)^2^+0.1104P] where P=(Fo^2^+2Fc^2^)/3'.

Automatic conversion script
Id: cif_fix_values 3143 2015-03-26 13:38:13Z robertas 
;
_cod_original_sg_symbol_H-M 'P-1  (no. 2)'
_cod_database_code 7009124

loop_
_symmetry_equiv_pos_as_xyz
'x, y, z'
'-x, -y, -z'

loop_
_atom_site_aniso_label
_atom_site_aniso_U_11
_atom_site_aniso_U_22
_atom_site_aniso_U_33
_atom_site_aniso_U_23
_atom_site_aniso_U_13
_atom_site_aniso_U_12
Mo1 0.02945(11) 0.02376(10) 0.02668(11) 0.00070(7) 0.00582(8) 0.00522(7)
S1 0.0285(3) 0.0322(3) 0.0440(4) -0.0047(3) -0.0001(3) 0.0014(2)
C14 0.0314(12) 0.0321(13) 0.043(2) 0.0025(11) 0.0008(11) 0.0098(10)
C41 0.0345(12) 0.0277(12) 0.0339(13) -0.0014(10) 0.0049(10) 0.0089(10)
S2 0.0452(4) 0.0475(4) 0.0376(4) -0.0005(3) 0.0184(3) 0.0075(3)
C24 0.044(2) 0.051(2) 0.039(2) 0.0108(13) 0.0172(13) 0.0016(13)
C42 0.047(2) 0.0320(13) 0.0375(15) 0.0094(11) 0.0117(12) 0.0018(11)
S3 0.0415(3) 0.0374(3) 0.0322(3) 0.0086(3) 0.0033(3) 0.0122(3)
C34 0.0324(13) 0.0433(15) 0.0275(13) -0.0007(11) -0.0010(10) 0.0073(11)
C43 0.0315(13) 0.0371(14) 0.0353(14) -0.0013(11) 0.0019(10) -0.0006(10)
N4 0.0275(9) 0.0257(10) 0.0268(10) 0.0013(8) 0.0049(8) 0.0027(7)
N5 0.0514(13) 0.0271(10) 0.0352(12) 0.0003(9) 0.0142(10) 0.0067(9)
O5 0.106(2) 0.0256(10) 0.061(2) -0.0086(10) 0.0317(15) 0.0040(12)
Mo2 0.03100(11) 0.02422(10) 0.02710(11) 0.00249(7) 0.00612(8) 0.00584(8)
S6 0.0293(3) 0.0344(3) 0.0505(4) 0.0067(3) 0.0119(3) 0.0005(2)
C69 0.0307(13) 0.0356(14) 0.048(2) 0.0031(12) 0.0122(11) 0.0098(10)
C96 0.0330(12) 0.0269(12) 0.0382(14) 0.0047(10) 0.0064(10) 0.0078(9)
S7 0.0416(3) 0.0368(3) 0.0353(3) -0.0048(3) 0.0119(3) 0.0109(3)
C79 0.0321(13) 0.0432(15) 0.0349(14) 0.0019(11) 0.0142(11) 0.0043(11)
C97 0.0315(12) 0.0356(13) 0.0348(14) 0.0008(11) 0.0105(10) -0.0008(10)
S8 0.0470(4) 0.0472(4) 0.0293(3) 0.0041(3) 0.0013(3) 0.0105(3)
C89 0.044(2) 0.047(2) 0.0312(14) -0.0075(12) 0.0024(12) 0.0021(13)
C98 0.048(2) 0.0342(14) 0.0324(14) -0.0078(11) 0.0082(12) 0.0047(12)
N9 0.0280(9) 0.0259(10) 0.0260(10) -0.0018(8) 0.0078(8) 0.0034(7)
N10 0.0585(15) 0.0294(11) 0.0335(12) 0.0037(9) 0.0101(11) 0.0086(10)
O10 0.121(2) 0.0275(11) 0.054(2) 0.0101(10) 0.014(2) 0.0076(13)

loop_
_atom_site_label
_atom_site_type_symbol
_atom_site_fract_x
_atom_site_fract_y
_atom_site_fract_z
_atom_site_U_iso_or_equiv
_atom_site_thermal_displace_type
_atom_site_occupancy
_atom_site_calc_flag
_atom_site_refinement_flags
_atom_site_disorder_group
Mo1 Mo 0.20839(2) 0.205287(15) 0.08789(3) 0.02643(6) Uani 1 d . .
S1 S -0.00611(6) 0.23360(5) 0.03807(10) 0.03606(14) Uani 1 d . .
C14 C 0.0076(3) 0.3695(2) 0.0669(4) 0.0358(6) Uani 1 d . .
H14A H 0.0004(28) 0.3962(22) -0.0477(40) 0.032(8) Uiso 1 d . .
H14B H -0.0695(28) 0.3806(21) 0.1105(38) 0.029(7) Uiso 1 d . .
C41 C 0.1309(3) 0.4094(2) 0.1922(4) 0.0319(5) Uani 1 d . .
H41A H 0.1442(27) 0.4879(21) 0.2048(37) 0.031(7) Uiso 1 d . .
H41B H 0.1262(32) 0.3879(26) 0.3093(48) 0.052(10) Uiso 1 d . .
S2 S 0.33306(7) 0.24127(6) -0.11729(10) 0.0419(2) Uani 1 d . .
C24 C 0.3831(3) 0.3752(3) -0.0772(4) 0.0438(7) Uani 1 d . .
H24A H 0.4716(31) 0.3862(23) -0.0100(41) 0.035(8) Uiso 1 d . .
H24B H 0.3939(33) 0.3970(27) -0.1783(49) 0.050(10) Uiso 1 d . .
C42 C 0.2837(3) 0.4250(2) -0.0035(4) 0.0384(6) Uani 1 d . .
H42A H 0.3132(30) 0.4957(25) 0.0346(42) 0.040(8) Uiso 1 d . .
H42B H 0.2028(32) 0.4274(24) -0.0917(43) 0.042(9) Uiso 1 d . .
S3 S 0.30797(7) 0.18944(5) 0.36980(9) 0.03692(15) Uani 1 d . .
C34 C 0.3432(3) 0.3208(2) 0.4437(3) 0.0351(5) Uani 1 d . .
H34A H 0.2674(28) 0.3321(22) 0.4987(38) 0.031(7) Uiso 1 d . .
H34B H 0.4222(31) 0.3220(24) 0.5223(43) 0.041(9) Uiso 1 d . .
C43 C 0.3603(3) 0.3900(2) 0.2985(4) 0.0357(6) Uani 1 d . .
H43A H 0.3686(26) 0.4622(21) 0.3391(36) 0.026(7) Uiso 1 d . .
H43B H 0.4448(30) 0.3787(23) 0.2625(41) 0.038(8) Uiso 1 d . .
N4 N 0.2494(2) 0.37159(15) 0.1484(3) 0.0268(4) Uani 1 d . .
N5 N 0.1761(2) 0.0751(2) 0.0305(3) 0.0370(5) Uani 1 d . .
O5 O 0.1554(3) -0.0105(2) -0.0168(3) 0.0625(7) Uani 1 d . .
Mo2 Mo 0.78802(2) 0.293524(15) 0.47728(3) 0.02717(6) Uani 1 d . .
S6 S 1.00362(6) 0.26887(5) 0.54238(10) 0.03777(15) Uani 1 d . .
C69 C 0.9931(3) 0.1337(2) 0.5647(4) 0.0371(6) Uani 1 d . .
H69A H 1.0042(32) 0.1043(25) 0.4608(45) 0.047(9) Uiso 1 d . .
H69B H 1.0763(29) 0.1226(23) 0.6532(41) 0.036(8) Uiso 1 d . .
C96 C 0.8702(3) 0.0922(2) 0.6234(4) 0.0324(5) Uani 1 d . .
H96A H 0.8569(28) 0.0134(23) 0.6182(39) 0.036(8) Uiso 1 d . .
H96B H 0.8765(33) 0.1181(26) 0.7453(48) 0.053(10) Uiso 1 d . .
S7 S 0.68420(7) 0.30945(5) 0.70485(9) 0.03682(15) Uani 1 d . .
C79 C 0.6515(3) 0.1779(2) 0.7591(4) 0.0357(6) Uani 1 d . .
H79A H 0.7257(32) 0.1672(25) 0.8530(44) 0.045(9) Uiso 1 d . .
H79B H 0.5795(34) 0.1709(26) 0.7922(47) 0.051(10) Uiso 1 d . .
C97 C 0.6394(3) 0.1074(2) 0.6062(4) 0.0338(5) Uani 1 d . .
H97A H 0.6376(39) 0.0349(32) 0.6404(55) 0.075(13) Uiso 1 d . .
H97B H 0.5557(28) 0.1139(21) 0.5248(38) 0.028(7) Uiso 1 d . .
S8 S 0.66693(7) 0.25430(6) 0.20641(9) 0.0416(2) Uani 1 d . .
C89 C 0.6208(3) 0.1196(2) 0.2176(4) 0.0420(6) Uani 1 d . .
H89A H 0.5242(36) 0.1089(27) 0.2353(46) 0.054(10) Uiso 1 d . .
H89B H 0.6144(38) 0.0899(30) 0.1069(54) 0.068(12) Uiso 1 d . .
C98 C 0.7197(3) 0.0719(2) 0.3467(4) 0.0382(6) Uani 1 d . .
H98A H 0.6860(35) 0.0030(29) 0.3635(49) 0.058(11) Uiso 1 d . .
H98B H 0.8038(29) 0.0710(22) 0.3007(39) 0.034(8) Uiso 1 d . .
N9 N 0.7509(2) 0.12728(15) 0.5164(3) 0.0263(4) Uani 1 d . .
N10 N 0.8170(3) 0.4234(2) 0.4350(3) 0.0400(5) Uani 1 d . .
O10 O 0.8363(3) 0.5083(2) 0.3970(3) 0.0681(8) Uani 1 d . .

loop_
_atom_type_symbol
_atom_type_description
_atom_type_scat_dispersion_real
_atom_type_scat_dispersion_imag
_atom_type_scat_source
C C 0.0033 0.0016 'International Tables Vol C Tables 4.2.6.8 and 6.1.1.4'
H H 0.0000 0.0000 'International Tables Vol C Tables 4.2.6.8 and 6.1.1.4'
Mo Mo -1.6832 0.6857 'International Tables Vol C Tables 4.2.6.8 and 6.1.1.4'
N N 0.0061 0.0033 'International Tables Vol C Tables 4.2.6.8 and 6.1.1.4'
O O 0.0106 0.0060 'International Tables Vol C Tables 4.2.6.8 and 6.1.1.4'
S S 0.1246 0.1234 'International Tables Vol C Tables 4.2.6.8 and 6.1.1.4'

loop_
_geom_angle_atom_site_label_1
_geom_angle_atom_site_label_2
_geom_angle_atom_site_label_3
_geom_angle
_geom_angle_site_symmetry_1
_geom_angle_site_symmetry_3
_geom_angle_publ_flag
N5 Mo1 N4 177.46(9) . . ?
N5 Mo1 S1 95.43(8) . . ?
N4 Mo1 S1 84.52(5) . . ?
N5 Mo1 S3 97.52(8) . . ?
N4 Mo1 S3 84.75(6) . . ?
S1 Mo1 S3 116.73(3) . . ?
N5 Mo1 S2 93.81(8) . . ?
N4 Mo1 S2 84.05(5) . . ?
S1 Mo1 S2 120.38(3) . . ?
S3 Mo1 S2 120.10(3) . . ?
C14 S1 Mo1 101.88(9) . . ?
C41 C14 S1 111.5(2) . . ?
C41 C14 H14A 114.7(17) . . ?
S1 C14 H14A 105.8(18) . . ?
C41 C14 H14B 111.3(17) . . ?
S1 C14 H14B 103.9(17) . . ?
H14A C14 H14B 108.9(24) . . ?
N4 C41 C14 111.9(2) . . ?
N4 C41 H41A 110.5(15) . . ?
C14 C41 H41A 113.0(15) . . ?
N4 C41 H41B 106.9(20) . . ?
C14 C41 H41B 110.7(20) . . ?
H41A C41 H41B 103.3(25) . . ?
C24 S2 Mo1 101.62(10) . . ?
C42 C24 S2 111.5(2) . . ?
C42 C24 H24A 114.8(19) . . ?
S2 C24 H24A 109.9(18) . . ?
C42 C24 H24B 114.1(23) . . ?
S2 C24 H24B 103.5(24) . . ?
H24A C24 H24B 102.2(28) . . ?
N4 C42 C24 111.7(2) . . ?
N4 C42 H42A 106.6(19) . . ?
C24 C42 H42A 113.6(18) . . ?
N4 C42 H42B 109.1(19) . . ?
C24 C42 H42B 110.4(19) . . ?
H42A C42 H42B 105.2(26) . . ?
C34 S3 Mo1 101.21(9) . . ?
C43 C34 S3 111.7(2) . . ?
C43 C34 H34A 114.1(17) . . ?
S3 C34 H34A 103.8(17) . . ?
C43 C34 H34B 110.1(20) . . ?
S3 C34 H34B 103.1(20) . . ?
H34A C34 H34B 113.4(26) . . ?
N4 C43 C34 112.2(2) . . ?
N4 C43 H43A 109.1(16) . . ?
C34 C43 H43A 110.3(16) . . ?
N4 C43 H43B 109.8(18) . . ?
C34 C43 H43B 107.8(18) . . ?
H43A C43 H43B 107.6(23) . . ?
C42 N4 C43 110.0(2) . . ?
C42 N4 C41 109.3(2) . . ?
C43 N4 C41 109.3(2) . . ?
C42 N4 Mo1 109.7(2) . . ?
C43 N4 Mo1 108.9(2) . . ?
C41 N4 Mo1 109.66(15) . . ?
O5 N5 Mo1 176.4(2) . . ?
N10 Mo2 N9 177.05(9) . . ?
N10 Mo2 S6 95.49(9) . . ?
N9 Mo2 S6 84.54(5) . . ?
N10 Mo2 S8 93.36(8) . . ?
N9 Mo2 S8 84.10(6) . . ?
S6 Mo2 S8 120.36(3) . . ?
N10 Mo2 S7 97.81(8) . . ?
N9 Mo2 S7 84.79(5) . . ?
S6 Mo2 S7 116.91(3) . . ?
S8 Mo2 S7 119.97(3) . . ?
C69 S6 Mo2 101.78(9) . . ?
C96 C69 S6 111.9(2) . . ?
C96 C69 H69A 114.3(21) . . ?
S6 C69 H69A 108.4(21) . . ?
C96 C69 H69B 112.0(17) . . ?
S6 C69 H69B 104.5(17) . . ?
H69A C69 H69B 105.0(26) . . ?
N9 C96 C69 112.0(2) . . ?
N9 C96 H96A 107.5(16) . . ?
C69 C96 H96A 111.9(16) . . ?
N9 C96 H96B 107.3(19) . . ?
C69 C96 H96B 107.8(20) . . ?
H96A C96 H96B 110.3(26) . . ?
C79 S7 Mo2 100.94(9) . . ?
C97 C79 S7 112.2(2) . . ?
C97 C79 H79A 112.8(19) . . ?
S7 C79 H79A 104.4(19) . . ?
C97 C79 H79B 107.8(25) . . ?
S7 C79 H79B 107.7(24) . . ?
H79A C79 H79B 111.9(31) . . ?
N9 C97 C79 112.3(2) . . ?
N9 C97 H97A 106.0(23) . . ?
C79 C97 H97A 112.0(24) . . ?
N9 C97 H97B 109.9(16) . . ?
C79 C97 H97B 109.1(17) . . ?
H97A C97 H97B 107.4(27) . . ?
C89 S8 Mo2 102.04(10) . . ?
C98 C89 S8 111.6(2) . . ?
C98 C89 H89A 116.3(20) . . ?
S8 C89 H89A 107.6(20) . . ?
C98 C89 H89B 109.7(24) . . ?
S8 C89 H89B 108.4(24) . . ?
H89A C89 H89B 102.7(30) . . ?
N9 C98 C89 112.0(2) . . ?
N9 C98 H98A 108.7(23) . . ?
C89 C98 H98A 109.7(22) . . ?
N9 C98 H98B 108.9(17) . . ?
C89 C98 H98B 109.4(17) . . ?
H98A C98 H98B 108.1(27) . . ?
C97 N9 C98 109.7(2) . . ?
C97 N9 C96 109.3(2) . . ?
C98 N9 C96 109.2(2) . . ?
C97 N9 Mo2 109.1(2) . . ?
C98 N9 Mo2 109.9(2) . . ?
C96 N9 Mo2 109.56(15) . . ?
O10 N10 Mo2 176.1(2) . . ?

loop_
_geom_bond_atom_site_label_1
_geom_bond_atom_site_label_2
_geom_bond_distance
_geom_bond_site_symmetry_2
_geom_bond_publ_flag
Mo1 N5 1.782(2) . ?
Mo1 N4 2.257(2) . ?
Mo1 S1 2.2900(7) . ?
Mo1 S3 2.3058(8) . ?
Mo1 S2 2.3063(8) . ?
S1 C14 1.824(3) . ?
C14 C41 1.514(4) . ?
C14 H14A 0.97(3) . ?
C14 H14B 0.97(3) . ?
C41 N4 1.498(3) . ?
C41 H41A 1.05(3) . ?
C41 H41B 0.99(4) . ?
S2 C24 1.824(3) . ?
C24 C42 1.510(4) . ?
C24 H24A 0.97(3) . ?
C24 H24B 0.88(4) . ?
C42 N4 1.493(3) . ?
C42 H42A 0.99(3) . ?
C42 H42B 1.00(3) . ?
S3 C34 1.830(3) . ?
C34 C43 1.514(4) . ?
C34 H34A 1.01(3) . ?
C34 H34B 0.94(3) . ?
C43 N4 1.495(3) . ?
C43 H43A 1.01(3) . ?
C43 H43B 1.01(3) . ?
N5 O5 1.191(3) . ?
Mo2 N10 1.782(2) . ?
Mo2 N9 2.257(2) . ?
Mo2 S6 2.2890(8) . ?
Mo2 S8 2.3036(8) . ?
Mo2 S7 2.3099(7) . ?
S6 C69 1.819(3) . ?
C69 C96 1.509(4) . ?
C69 H69A 0.95(4) . ?
C69 H69B 1.04(3) . ?
C96 N9 1.499(3) . ?
C96 H96A 1.05(3) . ?
C96 H96B 1.02(4) . ?
S7 C79 1.832(3) . ?
C79 C97 1.514(4) . ?
C79 H79A 0.99(3) . ?
C79 H79B 0.84(4) . ?
C97 N9 1.489(3) . ?
C97 H97A 1.01(4) . ?
C97 H97B 1.00(3) . ?
S8 C89 1.827(3) . ?
C89 C98 1.515(4) . ?
C89 H89A 1.05(4) . ?
C89 H89B 0.95(4) . ?
C98 N9 1.497(3) . ?
C98 H98A 0.97(4) . ?
C98 H98B 1.02(3) . ?
N10 O10 1.188(3) . ?
